data_7222989
loop_
_publ_author_name
'Ghosh, Tapas'
'Patra, Debashis'
'Biswas, Nirmalendu'
'Kumari, Bhavini'
'Das, Prolay'
'Sepay, Nayim'
'Chatterjee, Shamba K.'
'Drew, Michael G. B.'

_publ_section_title
;
 A family of mixed-ligand oxidovanadium(V) complexes with aroylhydrazone
 ligands: a combined experimental and computational study on the
 electronic effects of para substitutents of hydrazone ligands on the
 electronic properties, DNA binding and nuclease activities
;
_journal_name_full 'RSC Adv.'
_journal_paper_doi 10.1039/C5RA17844D
_journal_year 2015
_chemical_formula_sum 'C25 H20 N3 O5 V'
_chemical_formula_weight 493.38
_chemical_name_systematic
;
 ?
;
_space_group_IT_number 2
_symmetry_cell_setting triclinic
_symmetry_space_group_name_Hall '-P 1'
_symmetry_space_group_name_H-M 'P -1'
_atom_sites_solution_hydrogens geom
_atom_sites_solution_primary direct
_atom_sites_solution_secondary difmap
_audit_creation_method SHELXL-97
_audit_update_record
;
2015-06-10 deposited with the CCDC.
2015-10-20 downloaded from the CCDC.
;
_cell_angle_alpha 74.541(7)
_cell_angle_beta 84.262(6)
_cell_angle_gamma 73.896(7)
_cell_formula_units_Z 2
_cell_length_a 8.7713(6)
_cell_length_b 10.1477(8)
_cell_length_c 13.3468(9)
_cell_measurement_reflns_used 7857
_cell_measurement_temperature 150(2)
_cell_measurement_theta_max 30.00
_cell_measurement_theta_min 3.17
_cell_volume 1099.63(15)
_computing_cell_refinement 'Crysalis, Oxford Diffraction'
_computing_data_collection 'Crysalis, Oxford Diffraction'
_computing_data_reduction 'Crysalis, Oxford Diffraction'
_computing_molecular_graphics PLATON(Spek,2004)
_computing_structure_refinement 'SHELXL-97 (Sheldrick, 1997)'
_computing_structure_solution 'SHELXS-97 (Sheldrick, 1997)'
_diffrn_ambient_temperature 150(2)
_diffrn_measured_fraction_theta_full 0.960
_diffrn_measured_fraction_theta_max 0.960
_diffrn_measurement_device 'Oxford Diffaction X-Calibur System'
_diffrn_measurement_method '321 frames, counting time 10 s.'
_diffrn_radiation_monochromator graphite
_diffrn_radiation_source 'fine-focus sealed tube'
_diffrn_radiation_type MoK\a
_diffrn_radiation_wavelength 0.71073
_diffrn_reflns_av_R_equivalents 0.0336
_diffrn_reflns_av_sigmaI/netI 0.0880
_diffrn_reflns_limit_h_max 9
_diffrn_reflns_limit_h_min -12
_diffrn_reflns_limit_k_max 14
_diffrn_reflns_limit_k_min -13
_diffrn_reflns_limit_l_max 18
_diffrn_reflns_limit_l_min -18
_diffrn_reflns_number 7857
_diffrn_reflns_theta_full 30.00
_diffrn_reflns_theta_max 30.00
_diffrn_reflns_theta_min 3.17
_diffrn_standards_decay_% n/a
_diffrn_standards_interval_count n/a
_diffrn_standards_interval_time n/a
_diffrn_standards_number n/a
_exptl_absorpt_coefficient_mu 0.495
_exptl_absorpt_correction_T_max 1.000
_exptl_absorpt_correction_T_min 0.951
_exptl_absorpt_correction_type empirical
_exptl_absorpt_process_details 'ABSPACK, Oxford Diffraction Ltd'
_exptl_crystal_colour black
_exptl_crystal_density_diffrn 1.490
_exptl_crystal_density_method 'not measured'
_exptl_crystal_description needle
_exptl_crystal_F_000 508
_exptl_crystal_size_max 0.32
_exptl_crystal_size_mid 0.05
_exptl_crystal_size_min 0.05
_refine_diff_density_max 0.402
_refine_diff_density_min -0.418
_refine_diff_density_rms 0.077
_refine_ls_extinction_method none
_refine_ls_goodness_of_fit_ref 1.003
_refine_ls_hydrogen_treatment constr
_refine_ls_matrix_type full
_refine_ls_number_parameters 310
_refine_ls_number_reflns 6167
_refine_ls_number_restraints 0
_refine_ls_restrained_S_all 1.003
_refine_ls_R_factor_all 0.0871
_refine_ls_R_factor_gt 0.0572
_refine_ls_shift/su_max 0.000
_refine_ls_shift/su_mean 0.000
_refine_ls_structure_factor_coef Fsqd
_refine_ls_weighting_details 'calc w=1/[\s^2^(Fo^2^)+(0.0390P)^2^+0.0000P] where P=(Fo^2^+2Fc^2^)/3'
_refine_ls_weighting_scheme calc
_refine_ls_wR_factor_gt 0.1095
_refine_ls_wR_factor_ref 0.1239
_reflns_number_gt 4465
_reflns_number_total 6167
_reflns_threshold_expression >2sigma(I)
_cod_data_source_file c5ra17844d2.cif
_cod_data_source_block 2
_cod_original_cell_volume 1099.63(14)
_cod_original_sg_symbol_H-M P-1
_cod_database_code 7222989

loop_
_symmetry_equiv_pos_as_xyz
'x, y, z'
'-x, -y, -z'

loop_
_atom_site_label
_atom_site_type_symbol
_atom_site_fract_x
_atom_site_fract_y
_atom_site_fract_z
_atom_site_U_iso_or_equiv
_atom_site_adp_type
_atom_site_occupancy
_atom_site_symmetry_multiplicity
_atom_site_calc_flag
_atom_site_refinement_flags
C8 C 0.4090(3) 0.0396(2) 0.25529(18) 0.0177(5) Uani 1 1 d .
N2 N 0.3793(2) 0.0103(2) 0.35606(15) 0.0182(4) Uani 1 1 d .
N1 N 0.2392(2) 0.1054(2) 0.37941(15) 0.0169(4) Uani 1 1 d .
C7 C 0.1868(3) 0.0759(2) 0.47575(18) 0.0175(5) Uani 1 1 d .
C2 C 0.0482(2) 0.1731(2) 0.51043(18) 0.0173(5) Uani 1 1 d .
C3 C -0.0184(3) 0.1355(3) 0.61106(18) 0.0194(5) Uani 1 1 d .
H3 H 0.0223 0.0448 0.6525 0.023 Uiso 1 1 calc R
C4 C -0.1414(3) 0.2274(3) 0.65102(19) 0.0216(5) Uani 1 1 d .
C5 C -0.1998(3) 0.3630(3) 0.5874(2) 0.0240(5) Uani 1 1 d .
H5 H -0.2829 0.4267 0.6123 0.029 Uiso 1 1 calc R
C6 C -0.1376(3) 0.4050(3) 0.4886(2) 0.0240(5) Uani 1 1 d .
H6 H -0.1780 0.4965 0.4484 0.029 Uiso 1 1 calc R
C1 C -0.0141(3) 0.3108(2) 0.44856(19) 0.0195(5) Uani 1 1 d .
C9 C 0.5546(3) -0.0494(2) 0.21710(18) 0.0184(5) Uani 1 1 d .
C14 C 0.5951(3) -0.0172(3) 0.11139(19) 0.0235(5) Uani 1 1 d .
H14 H 0.5294 0.0592 0.0666 0.028 Uiso 1 1 calc R
C13 C 0.7305(3) -0.0963(3) 0.0716(2) 0.0292(6) Uani 1 1 d .
H13 H 0.7553 -0.0738 0.0007 0.035 Uiso 1 1 calc R
C12 C 0.8291(3) -0.2099(3) 0.1389(2) 0.0278(6) Uani 1 1 d .
H12 H 0.9211 -0.2631 0.1130 0.033 Uiso 1 1 calc R
C11 C 0.7917(3) -0.2442(3) 0.2438(2) 0.0233(5) Uani 1 1 d .
H11 H 0.8589 -0.3201 0.2881 0.028 Uiso 1 1 calc R
C10 C 0.6541(3) -0.1662(3) 0.28412(19) 0.0208(5) Uani 1 1 d .
C16 C 0.2112(3) 0.4923(2) 0.09944(18) 0.0177(5) Uani 1 1 d .
C17 C 0.1963(3) 0.5952(3) 0.00802(19) 0.0239(5) Uani 1 1 d .
H17 H 0.1138 0.6109 -0.0359 0.029 Uiso 1 1 calc R
C18 C 0.3074(3) 0.6772(3) -0.0189(2) 0.0280(6) Uani 1 1 d .
H18 H 0.2951 0.7486 -0.0802 0.034 Uiso 1 1 calc R
C19 C 0.4329(3) 0.6547(3) 0.0426(2) 0.0276(6) Uani 1 1 d .
H19 H 0.5060 0.7086 0.0219 0.033 Uiso 1 1 calc R
C20 C 0.4509(3) 0.5494(3) 0.1376(2) 0.0228(5) Uani 1 1 d .
C21 C 0.5744(3) 0.5169(3) 0.2078(2) 0.0301(6) Uani 1 1 d .
H21 H 0.6540 0.5643 0.1923 0.036 Uiso 1 1 calc R
C22 C 0.5755(3) 0.4154(3) 0.2986(2) 0.0313(6) Uani 1 1 d .
H22 H 0.6558 0.3934 0.3456 0.038 Uiso 1 1 calc R
C23 C 0.4551(3) 0.3441(3) 0.3211(2) 0.0253(6) Uani 1 1 d .
H23 H 0.4564 0.2771 0.3843 0.030 Uiso 1 1 calc R
C24 C 0.3380(3) 0.4695(2) 0.16598(19) 0.0187(5) Uani 1 1 d .
C15 C 0.2724(3) -0.0579(3) 0.54959(18) 0.0222(5) Uani 1 1 d .
H15A H 0.2806 -0.1370 0.5210 0.033 Uiso 1 1 calc R
H15B H 0.2145 -0.0701 0.6149 0.033 Uiso 1 1 calc R
H15C H 0.3767 -0.0521 0.5602 0.033 Uiso 1 1 calc R
C25 C -0.2033(3) 0.1839(3) 0.7610(2) 0.0275(6) Uani 1 1 d .
H25A H -0.1641 0.0833 0.7873 0.041 Uiso 1 1 calc R
H25B H -0.3173 0.2090 0.7619 0.041 Uiso 1 1 calc R
H25C H -0.1681 0.2315 0.8038 0.041 Uiso 1 1 calc R
N3 N 0.3402(2) 0.3679(2) 0.25647(16) 0.0201(4) Uani 1 1 d .
O1 O -0.00336(19) 0.19666(18) 0.23882(13) 0.0248(4) Uani 1 1 d .
O3 O 0.31619(18) 0.14226(17) 0.19059(12) 0.0196(4) Uani 1 1 d .
O2 O 0.04526(18) 0.35753(17) 0.35302(13) 0.0222(4) Uani 1 1 d .
O5 O 0.62203(19) -0.20811(19) 0.38762(13) 0.0254(4) Uani 1 1 d .
HO5 H 0.5373 -0.1571 0.4025 0.038 Uiso 1 1 calc R
O4 O 0.10987(17) 0.40963(17) 0.13198(12) 0.0193(4) Uani 1 1 d .
V V 0.13508(4) 0.26413(4) 0.25195(3) 0.01813(11) Uani 1 1 d .

loop_
_atom_site_aniso_label
_atom_site_aniso_U_11
_atom_site_aniso_U_22
_atom_site_aniso_U_33
_atom_site_aniso_U_23
_atom_site_aniso_U_13
_atom_site_aniso_U_12
C8 0.0169(10) 0.0173(11) 0.0208(12) -0.0052(10) -0.0037(9) -0.0059(9)
N2 0.0139(9) 0.0175(10) 0.0213(10) -0.0053(9) -0.0008(7) -0.0005(8)
N1 0.0131(9) 0.0156(9) 0.0209(10) -0.0043(8) -0.0021(7) -0.0014(7)
C7 0.0169(10) 0.0160(11) 0.0190(12) -0.0042(10) -0.0045(9) -0.0021(9)
C2 0.0144(10) 0.0178(11) 0.0213(12) -0.0074(10) -0.0041(9) -0.0028(9)
C3 0.0185(11) 0.0192(12) 0.0219(12) -0.0059(10) -0.0028(9) -0.0058(9)
C4 0.0204(11) 0.0252(13) 0.0234(13) -0.0115(11) -0.0002(10) -0.0075(10)
C5 0.0184(11) 0.0252(13) 0.0312(14) -0.0144(12) -0.0007(10) -0.0033(10)
C6 0.0210(11) 0.0193(12) 0.0317(15) -0.0078(11) -0.0053(10) -0.0021(10)
C1 0.0169(11) 0.0192(12) 0.0243(13) -0.0071(10) -0.0036(9) -0.0052(9)
C9 0.0168(10) 0.0181(11) 0.0212(12) -0.0062(10) -0.0008(9) -0.0049(9)
C14 0.0221(12) 0.0237(13) 0.0224(13) -0.0027(11) -0.0016(10) -0.0050(10)
C13 0.0270(13) 0.0348(15) 0.0251(14) -0.0086(12) 0.0042(11) -0.0076(12)
C12 0.0198(12) 0.0289(14) 0.0353(15) -0.0127(13) 0.0033(11) -0.0043(11)
C11 0.0173(11) 0.0194(12) 0.0331(14) -0.0069(11) -0.0043(10) -0.0031(9)
C10 0.0198(11) 0.0207(12) 0.0238(13) -0.0059(11) -0.0014(9) -0.0077(9)
C16 0.0170(10) 0.0151(11) 0.0189(12) -0.0041(10) 0.0003(9) -0.0014(9)
C17 0.0235(12) 0.0225(13) 0.0233(13) -0.0058(11) 0.0001(10) -0.0025(10)
C18 0.0305(13) 0.0233(13) 0.0261(14) -0.0027(12) 0.0052(11) -0.0055(11)
C19 0.0248(12) 0.0232(13) 0.0365(16) -0.0098(12) 0.0081(11) -0.0096(11)
C20 0.0214(12) 0.0183(12) 0.0294(14) -0.0096(11) 0.0008(10) -0.0035(10)
C21 0.0207(12) 0.0270(14) 0.0490(18) -0.0157(14) -0.0017(12) -0.0102(11)
C22 0.0231(13) 0.0280(14) 0.0463(17) -0.0150(14) -0.0138(12) -0.0025(11)
C23 0.0257(12) 0.0191(12) 0.0295(14) -0.0060(11) -0.0110(10) 0.0003(10)
C24 0.0176(11) 0.0142(11) 0.0232(13) -0.0059(10) -0.0011(9) -0.0010(9)
C15 0.0207(11) 0.0216(12) 0.0192(12) -0.0018(10) -0.0028(9) 0.0005(10)
C25 0.0274(13) 0.0312(14) 0.0280(14) -0.0142(12) 0.0050(11) -0.0099(11)
N3 0.0179(9) 0.0155(10) 0.0259(11) -0.0062(9) -0.0048(8) -0.0003(8)
O1 0.0213(8) 0.0225(9) 0.0289(10) -0.0005(8) -0.0060(7) -0.0065(7)
O3 0.0205(8) 0.0180(8) 0.0191(9) -0.0039(7) -0.0036(6) -0.0028(7)
O2 0.0231(8) 0.0173(8) 0.0216(9) -0.0017(7) -0.0023(7) -0.0003(7)
O5 0.0210(8) 0.0252(10) 0.0235(9) -0.0036(8) -0.0019(7) 0.0026(7)
O4 0.0163(8) 0.0187(8) 0.0204(9) -0.0004(7) -0.0035(6) -0.0038(6)
V 0.01681(19) 0.0161(2) 0.0195(2) -0.00157(17) -0.00459(15) -0.00252(15)

loop_
_atom_type_symbol
_atom_type_description
_atom_type_scat_dispersion_real
_atom_type_scat_dispersion_imag
_atom_type_scat_source
C C 0.0033 0.0016 'International Tables Vol C Tables 4.2.6.8 and 6.1.1.4'
H H 0.0000 0.0000 'International Tables Vol C Tables 4.2.6.8 and 6.1.1.4'
N N 0.0061 0.0033 'International Tables Vol C Tables 4.2.6.8 and 6.1.1.4'
O O 0.0106 0.0060 'International Tables Vol C Tables 4.2.6.8 and 6.1.1.4'
V V 0.3005 0.5294 'International Tables Vol C Tables 4.2.6.8 and 6.1.1.4'

loop_
_geom_angle_atom_site_label_1
_geom_angle_atom_site_label_2
_geom_angle_atom_site_label_3
_geom_angle
O3 C8 N2 122.4(2)
O3 C8 C9 120.4(2)
N2 C8 C9 117.2(2)
C8 N2 N1 110.07(19)
C7 N1 N2 115.51(19)
C7 N1 V 129.41(15)
N2 N1 V 114.86(14)
N1 C7 C2 120.1(2)
N1 C7 C15 118.9(2)
C2 C7 C15 120.9(2)
C3 C2 C1 118.0(2)
C3 C2 C7 120.4(2)
C1 C2 C7 121.4(2)
C4 C3 C2 122.9(2)
C4 C3 H3 118.6
C2 C3 H3 118.6
C3 C4 C5 117.4(2)
C3 C4 C25 120.7(2)
C5 C4 C25 121.9(2)
C6 C5 C4 121.8(2)
C6 C5 H5 119.1
C4 C5 H5 119.1
C5 C6 C1 120.3(2)
C5 C6 H6 119.8
C1 C6 H6 119.8
O2 C1 C6 118.2(2)
O2 C1 C2 122.2(2)
C6 C1 C2 119.5(2)
C14 C9 C10 118.8(2)
C14 C9 C8 119.1(2)
C10 C9 C8 122.1(2)
C13 C14 C9 121.5(2)
C13 C14 H14 119.2
C9 C14 H14 119.2
C14 C13 C12 119.1(2)
C14 C13 H13 120.5
C12 C13 H13 120.5
C11 C12 C13 120.6(2)
C11 C12 H12 119.7
C13 C12 H12 119.7
C12 C11 C10 120.6(2)
C12 C11 H11 119.7
C10 C11 H11 119.7
O5 C10 C11 117.6(2)
O5 C10 C9 123.0(2)
C11 C10 C9 119.4(2)
O4 C16 C17 123.5(2)
O4 C16 C24 116.8(2)
C17 C16 C24 119.7(2)
C16 C17 C18 119.4(2)
C16 C17 H17 120.3
C18 C17 H17 120.3
C19 C18 C17 122.0(2)
C19 C18 H18 119.0
C17 C18 H18 119.0
C18 C19 C20 119.8(2)
C18 C19 H19 120.1
C20 C19 H19 120.1
C24 C20 C19 118.4(2)
C24 C20 C21 116.5(2)
C19 C20 C21 125.1(2)
C22 C21 C20 119.3(2)
C22 C21 H21 120.4
C20 C21 H21 120.4
C21 C22 C23 119.9(2)
C21 C22 H22 120.1
C23 C22 H22 120.1
N3 C23 C22 122.9(3)
N3 C23 H23 118.5
C22 C23 H23 118.5
N3 C24 C20 123.9(2)
N3 C24 C16 115.4(2)
C20 C24 C16 120.7(2)
C7 C15 H15A 109.5
C7 C15 H15B 109.5
H15A C15 H15B 109.5
C7 C15 H15C 109.5
H15A C15 H15C 109.5
H15B C15 H15C 109.5
C4 C25 H25A 109.5
C4 C25 H25B 109.5
H25A C25 H25B 109.5
C4 C25 H25C 109.5
H25A C25 H25C 109.5
H25B C25 H25C 109.5
C23 N3 C24 117.5(2)
C23 N3 V 135.05(18)
C24 N3 V 107.31(15)
C8 O3 V 116.60(14)
C1 O2 V 131.18(15)
C10 O5 HO5 109.5
C16 O4 V 123.75(14)
O1 V O2 100.57(8)
O1 V O4 99.67(8)
O2 V O4 102.62(7)
O1 V O3 99.95(8)
O2 V O3 151.86(7)
O4 V O3 92.66(7)
O1 V N1 96.79(8)
O2 V N1 82.82(7)
O4 V N1 161.34(7)
O3 V N1 75.80(7)
O1 V N3 175.34(8)
O2 V N3 82.84(7)
O4 V N3 76.38(7)
O3 V N3 77.93(7)
N1 V N3 86.75(7)

loop_
_geom_bond_atom_site_label_1
_geom_bond_atom_site_label_2
_geom_bond_distance
C8 O3 1.298(3)
C8 N2 1.313(3)
C8 C9 1.477(3)
N2 N1 1.402(2)
N1 C7 1.307(3)
N1 V 2.0871(19)
C7 C2 1.460(3)
C7 C15 1.499(3)
C2 C3 1.408(3)
C2 C1 1.409(3)
C3 C4 1.382(3)
C3 H3 0.9300
C4 C5 1.396(3)
C5 C6 1.380(3)
C5 H5 0.9300
C6 C1 1.398(3)
C6 H6 0.9300
C1 O2 1.343(3)
C9 C14 1.393(3)
C9 C10 1.408(3)
C14 C13 1.382(3)
C14 H14 0.9300
C13 C12 1.392(4)
C13 H13 0.9300
C12 C11 1.379(4)
C12 H12 0.9300
C11 C10 1.393(3)
C11 H11 0.9300
C10 O5 1.358(3)
C16 O4 1.351(3)
C16 C17 1.369(3)
C16 C24 1.423(3)
C17 C18 1.411(3)
C17 H17 0.9300
C18 C19 1.371(4)
C18 H18 0.9300
C19 C20 1.413(4)
C19 H19 0.9300
C20 C24 1.410(3)
C20 C21 1.415(4)
C21 C22 1.364(4)
C21 H21 0.9300
C22 C23 1.404(3)
C22 H22 0.9300
C23 N3 1.321(3)
C23 H23 0.9300
C24 N3 1.361(3)
C15 H15A 0.9600
C15 H15B 0.9600
C15 H15C 0.9600
C25 H25A 0.9600
C25 H25B 0.9600
C25 H25C 0.9600
N3 V 2.336(2)
O1 V 1.5943(17)
O3 V 1.9783(16)
O2 V 1.8421(17)
O5 HO5 0.8200
O4 V 1.8499(16)

loop_
_geom_hbond_atom_site_label_D
_geom_hbond_atom_site_label_H
_geom_hbond_atom_site_label_A
_geom_hbond_distance_DH
_geom_hbond_distance_HA
_geom_hbond_distance_DA
_geom_hbond_angle_DHA
O5 HO5 N2 0.82 1.87 2.585(2) 145.3
